data_1559052
loop_
_publ_author_name
'Pranckevicius, Conor'
'Weber, Marco'
'Krummenacher, Ivo'
'Phukan, Ashwini K.'
'Braunschweig, Holger'

_publ_section_title
;
 Phosphinoborylenes as stable sources of fleeting borylenes
;
_journal_name_full 'Chemical Science'
_journal_paper_doi 10.1039/D0SC04826G
_journal_year 2020
_chemical_formula_moiety 'C37 H65 B2 N5'
_chemical_formula_sum 'C37 H65 B2 N5'
_chemical_formula_weight 601.56
_space_group_crystal_system triclinic
_space_group_IT_number 2
_space_group_name_Hall '-P 1'
_space_group_name_H-M_alt 'P -1'
_atom_sites_solution_hydrogens geom
_audit_creation_method SHELXL-2014/7
_audit_update_record
;
2020-07-23 deposited with the CCDC.	2020-09-10 downloaded from the CCDC.
;
_cell_angle_alpha 88.070(5)
_cell_angle_beta 79.880(5)
_cell_angle_gamma 65.914(5)
_cell_formula_units_Z 2
_cell_length_a 9.710(2)
_cell_length_b 11.400(2)
_cell_length_c 18.312(4)
_cell_measurement_reflns_used 4471
_cell_measurement_temperature 100(2)
_cell_measurement_theta_max 25.05
_cell_measurement_theta_min 2.22
_cell_volume 1820.1(6)
_computing_cell_refinement 'Bruker SAINT'
_computing_data_collection 'Bruker APEX2'
_computing_data_reduction 'Bruker SAINT'
_computing_molecular_graphics 'Bruker SHELXTL'
_computing_publication_material 'Bruker SHELXTL'
_computing_structure_refinement 'SHELXL-2014 (Sheldrick 2014)'
_computing_structure_solution 'SHELXS-97 (Sheldrick 2008)'
_diffrn_ambient_temperature 100(2)
_diffrn_measured_fraction_theta_full 0.999
_diffrn_measured_fraction_theta_max 0.996
_diffrn_measurement_device_type 'Bruker APEX-II CCD'
_diffrn_measurement_method '\f and \w scans'
_diffrn_radiation_type MoK\a
_diffrn_radiation_wavelength 0.71073
_diffrn_reflns_av_R_equivalents 0.0782
_diffrn_reflns_av_unetI/netI 0.0799
_diffrn_reflns_Laue_measured_fraction_full 0.999
_diffrn_reflns_Laue_measured_fraction_max 0.996
_diffrn_reflns_limit_h_max 12
_diffrn_reflns_limit_h_min -10
_diffrn_reflns_limit_k_max 14
_diffrn_reflns_limit_k_min -14
_diffrn_reflns_limit_l_max 22
_diffrn_reflns_limit_l_min -20
_diffrn_reflns_number 31151
_diffrn_reflns_point_group_measured_fraction_full 0.999
_diffrn_reflns_point_group_measured_fraction_max 0.996
_diffrn_reflns_theta_full 25.242
_diffrn_reflns_theta_max 26.510
_diffrn_reflns_theta_min 1.959
_diffrn_source 'sealed tube'
_exptl_absorpt_coefficient_mu 0.063
_exptl_absorpt_correction_T_max 0.7454
_exptl_absorpt_correction_T_min 0.6010
_exptl_absorpt_correction_type multi-scan
_exptl_absorpt_process_details sadabs
_exptl_crystal_colour colorless
_exptl_crystal_density_diffrn 1.098
_exptl_crystal_description block
_exptl_crystal_F_000 664
_exptl_crystal_size_max 0.05
_exptl_crystal_size_mid 0.05
_exptl_crystal_size_min 0.04
_refine_diff_density_max 0.233
_refine_diff_density_min -0.232
_refine_diff_density_rms 0.046
_refine_ls_extinction_method none
_refine_ls_goodness_of_fit_ref 1.012
_refine_ls_hydrogen_treatment constr
_refine_ls_matrix_type full
_refine_ls_number_parameters 409
_refine_ls_number_reflns 7530
_refine_ls_number_restraints 0
_refine_ls_restrained_S_all 1.012
_refine_ls_R_factor_all 0.0959
_refine_ls_R_factor_gt 0.0529
_refine_ls_shift/su_max 0.000
_refine_ls_shift/su_mean 0.000
_refine_ls_structure_factor_coef Fsqd
_refine_ls_weighting_details 'w=1/[\s^2^(Fo^2^)+(0.0393P)^2^+0.6189P] where P=(Fo^2^+2Fc^2^)/3'
_refine_ls_weighting_scheme calc
_refine_ls_wR_factor_gt 0.1081
_refine_ls_wR_factor_ref 0.1242
_reflns_Friedel_coverage 0.000
_reflns_number_gt 4924
_reflns_number_total 7530
_reflns_threshold_expression 'I > 2\s(I)'
_cod_data_source_file d0sc04826g2.cif
_cod_data_source_block copr072_0m
_cod_original_cell_volume 1820.1(7)
_cod_database_code 1559052
_shelx_shelxl_version_number 2014/7
_shelx_space_group_comment
;
The symmetry employed for this shelxl refinement is uniquely defined
by the following loop, which should always be used as a source of
symmetry information in preference to the above space-group names.
They are only intended as comments.
;

loop_
_space_group_symop_operation_xyz
'x, y, z'
'-x, -y, -z'

loop_
_atom_site_label
_atom_site_type_symbol
_atom_site_fract_x
_atom_site_fract_y
_atom_site_fract_z
_atom_site_U_iso_or_equiv
_atom_site_adp_type
_atom_site_occupancy
_atom_site_site_symmetry_order
_atom_site_calc_flag
_atom_site_refinement_flags_posn
_atom_site_refinement_flags_adp
_atom_site_refinement_flags_occupancy
_atom_site_disorder_assembly
_atom_site_disorder_group
N1 N 0.22216(17) 0.33791(14) 0.20494(8) 0.0148(3) Uani 1 1 d . . . . .
N2 N 0.15154(16) 0.17828(14) 0.35833(8) 0.0140(3) Uani 1 1 d . . . . .
N3 N 0.43889(17) 0.13175(14) 0.22498(8) 0.0164(3) Uani 1 1 d . . . . .
N4 N -0.19027(17) 0.47891(14) 0.23143(8) 0.0194(4) Uani 1 1 d . . . . .
N5 N -0.12345(18) 0.62517(14) 0.30303(9) 0.0215(4) Uani 1 1 d . . . . .
C1 C 0.1988(3) 0.5691(2) 0.01212(12) 0.0344(6) Uani 1 1 d . . . . .
H55 H 0.2374 0.5963 -0.0349 0.041 Uiso 1 1 calc R U . . .
H1 H 0.0910 0.6252 0.0262 0.041 Uiso 1 1 calc R U . . .
C2 C 0.2849(3) 0.5814(2) 0.07060(11) 0.0357(6) Uani 1 1 d . . . . .
H56 H 0.2644 0.6712 0.0782 0.043 Uiso 1 1 calc R U . . .
H57 H 0.3942 0.5347 0.0533 0.043 Uiso 1 1 calc R U . . .
C3 C 0.2385(3) 0.52896(19) 0.14393(11) 0.0286(5) Uani 1 1 d . . . . .
H58 H 0.1317 0.5813 0.1639 0.034 Uiso 1 1 calc R U . . .
H59 H 0.2997 0.5339 0.1793 0.034 Uiso 1 1 calc R U . . .
C4 C 0.2609(2) 0.38955(17) 0.13364(10) 0.0175(4) Uani 1 1 d . . . . .
H50 H 0.3697 0.3387 0.1143 0.021 Uiso 1 1 calc R U . . .
C5 C 0.3134(2) 0.22931(17) 0.24168(10) 0.0139(4) Uani 1 1 d . . . . .
C6 C 0.19674(19) 0.27202(17) 0.31592(9) 0.0131(4) Uani 1 1 d . . . . .
C7 C 0.0339(2) 0.13993(16) 0.34478(9) 0.0140(4) Uani 1 1 d . . . . .
C8 C -0.1144(2) 0.19564(17) 0.38954(10) 0.0153(4) Uani 1 1 d . . . . .
C9 C -0.2271(2) 0.15556(18) 0.37830(10) 0.0185(4) Uani 1 1 d . . . . .
H28 H -0.3230 0.1910 0.4085 0.022 Uiso 1 1 calc R U . . .
C10 C -0.2002(2) 0.06471(17) 0.32356(10) 0.0191(4) Uani 1 1 d . . . . .
H2 H -0.2768 0.0391 0.3168 0.023 Uiso 1 1 calc R U . . .
C11 C 0.8330(2) -0.02862(19) 0.05239(11) 0.0262(5) Uani 1 1 d . . . . .
H3 H 0.8917 -0.0519 0.0025 0.031 Uiso 1 1 calc R U . . .
H4 H 0.9037 -0.0612 0.0871 0.031 Uiso 1 1 calc R U . . .
C12 C 0.7514(2) 0.11758(19) 0.06228(11) 0.0243(5) Uani 1 1 d . . . . .
H6 H 0.8271 0.1539 0.0570 0.029 Uiso 1 1 calc R U . . .
H5 H 0.6901 0.1509 0.0238 0.029 Uiso 1 1 calc R U . . .
C13 C 0.6485(2) 0.15880(18) 0.13809(10) 0.0196(4) Uani 1 1 d . . . . .
H7 H 0.5959 0.2518 0.1419 0.023 Uiso 1 1 calc R U . . .
H65 H 0.7109 0.1318 0.1766 0.023 Uiso 1 1 calc R U . . .
C14 C 0.5305(2) 0.10029(17) 0.15010(10) 0.0167(4) Uani 1 1 d . . . . .
H64 H 0.4629 0.1319 0.1133 0.020 Uiso 1 1 calc R U . . .
C15 C 0.2677(2) 0.31852(18) 0.37337(10) 0.0167(4) Uani 1 1 d . . . . .
C16 C 0.1422(2) 0.41471(19) 0.43125(11) 0.0224(5) Uani 1 1 d . . . . .
H9 H 0.0992 0.3694 0.4667 0.034 Uiso 1 1 calc R U . . .
H8 H 0.0633 0.4745 0.4070 0.034 Uiso 1 1 calc R U . . .
H10 H 0.1855 0.4605 0.4562 0.034 Uiso 1 1 calc R U . . .
C17 C 0.3784(2) 0.37847(19) 0.33892(11) 0.0212(4) Uani 1 1 d . . . . .
H12 H 0.4210 0.4000 0.3773 0.032 Uiso 1 1 calc R U . . .
H11 H 0.3239 0.4549 0.3144 0.032 Uiso 1 1 calc R U . . .
H13 H 0.4594 0.3181 0.3035 0.032 Uiso 1 1 calc R U . . .
C18 C 0.3529(2) 0.19132(18) 0.40859(10) 0.0197(4) Uani 1 1 d . . . . .
H37 H 0.3619 0.2075 0.4588 0.024 Uiso 1 1 calc R U . . .
H14 H 0.4551 0.1468 0.3800 0.024 Uiso 1 1 calc R U . . .
C19 C 0.2603(2) 0.10860(17) 0.40932(10) 0.0170(4) Uani 1 1 d . . . . .
C20 C 0.3689(2) -0.02863(18) 0.38153(11) 0.0231(5) Uani 1 1 d . . . . .
H17 H 0.3105 -0.0781 0.3780 0.035 Uiso 1 1 calc R U . . .
H16 H 0.4380 -0.0671 0.4156 0.035 Uiso 1 1 calc R U . . .
H15 H 0.4264 -0.0268 0.3335 0.035 Uiso 1 1 calc R U . . .
C21 C 0.1761(2) 0.10119(19) 0.48675(10) 0.0225(5) Uani 1 1 d . . . . .
H18 H 0.1139 0.1866 0.5076 0.034 Uiso 1 1 calc R U . . .
H19 H 0.2494 0.0558 0.5179 0.034 Uiso 1 1 calc R U . . .
H20 H 0.1121 0.0566 0.4835 0.034 Uiso 1 1 calc R U . . .
C22 C 0.0601(2) 0.04675(17) 0.28847(10) 0.0151(4) Uani 1 1 d . . . . .
C23 C 0.2104(2) -0.01718(17) 0.23402(10) 0.0172(4) Uani 1 1 d . . . . .
H27 H 0.2865 0.0080 0.2494 0.021 Uiso 1 1 calc R U . . .
C24 C 0.1902(2) 0.02910(19) 0.15572(10) 0.0227(5) Uani 1 1 d . . . . .
H22 H 0.1123 0.0091 0.1405 0.034 Uiso 1 1 calc R U . . .
H23 H 0.2852 -0.0131 0.1220 0.034 Uiso 1 1 calc R U . . .
H21 H 0.1604 0.1204 0.1555 0.034 Uiso 1 1 calc R U . . .
C25 C 0.2717(2) -0.16425(18) 0.23341(12) 0.0255(5) Uani 1 1 d . . . . .
H26 H 0.2792 -0.1926 0.2831 0.038 Uiso 1 1 calc R U . . .
H25 H 0.3712 -0.2009 0.2026 0.038 Uiso 1 1 calc R U . . .
H24 H 0.2030 -0.1913 0.2142 0.038 Uiso 1 1 calc R U . . .
C26 C -0.0579(2) 0.01280(17) 0.27920(10) 0.0187(4) Uani 1 1 d . . . . .
H36 H -0.0400 -0.0472 0.2416 0.022 Uiso 1 1 calc R U . . .
C27 C -0.1630(2) 0.30292(17) 0.44831(10) 0.0172(4) Uani 1 1 d . . . . .
H29 H -0.0736 0.3209 0.4512 0.021 Uiso 1 1 calc R U . . .
C28 C -0.2883(2) 0.42621(18) 0.42662(11) 0.0234(5) Uani 1 1 d . . . . .
H32 H -0.2541 0.4480 0.3777 0.035 Uiso 1 1 calc R U . . .
H30 H -0.3095 0.4951 0.4615 0.035 Uiso 1 1 calc R U . . .
H31 H -0.3798 0.4127 0.4271 0.035 Uiso 1 1 calc R U . . .
C29 C -0.2200(2) 0.26697(19) 0.52540(10) 0.0231(5) Uani 1 1 d . . . . .
H33 H -0.3110 0.2533 0.5246 0.035 Uiso 1 1 calc R U . . .
H34 H -0.2428 0.3354 0.5608 0.035 Uiso 1 1 calc R U . . .
H35 H -0.1421 0.1896 0.5392 0.035 Uiso 1 1 calc R U . . .
B2 B 0.0934(2) 0.3815(2) 0.26482(11) 0.0151(4) Uani 1 1 d . . . . .
B1 B -0.0853(2) 0.5040(2) 0.26675(12) 0.0173(5) Uani 1 1 d . . . . .
C32 C -0.3315(2) 0.5730(2) 0.21173(12) 0.0321(5) Uani 1 1 d . . . . .
H38 H -0.4171 0.5745 0.2477 0.048 Uiso 1 1 calc R U . . .
H40 H -0.3414 0.5501 0.1635 0.048 Uiso 1 1 calc R U . . .
H39 H -0.3294 0.6565 0.2109 0.048 Uiso 1 1 calc R U . . .
C33 C -0.1694(2) 0.34890(18) 0.21360(11) 0.0231(5) Uani 1 1 d . . . . .
H41 H -0.0734 0.2889 0.2252 0.035 Uiso 1 1 calc R U . . .
H42 H -0.1696 0.3402 0.1617 0.035 Uiso 1 1 calc R U . . .
H43 H -0.2514 0.3317 0.2422 0.035 Uiso 1 1 calc R U . . .
C34 C -0.0078(2) 0.66822(19) 0.31573(12) 0.0283(5) Uani 1 1 d . . . . .
H45 H 0.0921 0.6003 0.3013 0.042 Uiso 1 1 calc R U . . .
H46 H -0.0235 0.6910 0.3675 0.042 Uiso 1 1 calc R U . . .
H44 H -0.0156 0.7418 0.2869 0.042 Uiso 1 1 calc R U . . .
C35 C -0.2760(2) 0.72016(19) 0.33257(12) 0.0301(5) Uani 1 1 d . . . . .
H47 H -0.3487 0.6823 0.3347 0.045 Uiso 1 1 calc R U . . .
H49 H -0.3024 0.7921 0.3009 0.045 Uiso 1 1 calc R U . . .
H48 H -0.2780 0.7488 0.3816 0.045 Uiso 1 1 calc R U . . .
C36 C 0.2166(3) 0.4311(2) 0.00292(11) 0.0303(5) Uani 1 1 d . . . . .
H54 H 0.3226 0.3770 -0.0175 0.036 Uiso 1 1 calc R U . . .
H53 H 0.1537 0.4276 -0.0319 0.036 Uiso 1 1 calc R U . . .
C37 C 0.1699(2) 0.37884(19) 0.07663(10) 0.0243(5) Uani 1 1 d . . . . .
H51 H 0.0613 0.4270 0.0948 0.029 Uiso 1 1 calc R U . . .
H52 H 0.1882 0.2895 0.0692 0.029 Uiso 1 1 calc R U . . .
C38 C 0.6150(2) -0.04633(18) 0.14109(11) 0.0222(4) Uani 1 1 d . . . . .
H61 H 0.6766 -0.0775 0.1796 0.027 Uiso 1 1 calc R U . . .
H60 H 0.5406 -0.0840 0.1473 0.027 Uiso 1 1 calc R U . . .
C39 C 0.7179(2) -0.08951(19) 0.06568(11) 0.0265(5) Uani 1 1 d . . . . .
H62 H 0.6556 -0.0654 0.0271 0.032 Uiso 1 1 calc R U . . .
H63 H 0.7723 -0.1824 0.0631 0.032 Uiso 1 1 calc R U . . .

loop_
_atom_site_aniso_label
_atom_site_aniso_U_11
_atom_site_aniso_U_22
_atom_site_aniso_U_33
_atom_site_aniso_U_23
_atom_site_aniso_U_13
_atom_site_aniso_U_12
N1 0.0156(8) 0.0150(8) 0.0144(8) 0.0021(6) -0.0029(6) -0.0069(7)
N2 0.0123(8) 0.0172(8) 0.0148(8) 0.0036(6) -0.0040(6) -0.0080(6)
N3 0.0134(8) 0.0190(8) 0.0165(8) -0.0002(6) 0.0005(6) -0.0077(7)
N4 0.0150(8) 0.0189(8) 0.0217(9) 0.0037(7) -0.0055(7) -0.0038(7)
N5 0.0177(9) 0.0169(8) 0.0261(9) -0.0014(7) -0.0009(7) -0.0044(7)
C1 0.0543(15) 0.0281(12) 0.0203(11) 0.0096(9) -0.0046(11) -0.0176(11)
C2 0.0620(16) 0.0316(12) 0.0238(12) 0.0057(10) -0.0014(11) -0.0321(12)
C3 0.0431(14) 0.0297(12) 0.0217(11) 0.0013(9) -0.0029(10) -0.0248(11)
C4 0.0185(10) 0.0187(10) 0.0146(10) 0.0031(8) -0.0007(8) -0.0080(8)
C5 0.0140(10) 0.0164(9) 0.0152(9) 0.0007(7) -0.0026(8) -0.0100(8)
C6 0.0106(9) 0.0166(9) 0.0129(9) -0.0009(7) -0.0009(7) -0.0066(7)
C7 0.0146(9) 0.0145(9) 0.0137(9) 0.0042(7) -0.0037(7) -0.0065(8)
C8 0.0160(10) 0.0167(9) 0.0150(10) 0.0023(7) -0.0025(8) -0.0086(8)
C9 0.0144(10) 0.0207(10) 0.0199(10) 0.0018(8) 0.0006(8) -0.0082(8)
C10 0.0179(10) 0.0207(10) 0.0233(11) 0.0031(8) -0.0050(8) -0.0121(8)
C11 0.0185(11) 0.0318(12) 0.0237(11) -0.0062(9) 0.0079(9) -0.0097(9)
C12 0.0208(11) 0.0299(11) 0.0228(11) 0.0022(9) 0.0039(9) -0.0142(9)
C13 0.0161(10) 0.0202(10) 0.0217(11) -0.0024(8) -0.0011(8) -0.0074(8)
C14 0.0142(10) 0.0182(10) 0.0161(10) -0.0011(8) 0.0003(8) -0.0058(8)
C15 0.0137(10) 0.0230(10) 0.0161(10) -0.0028(8) -0.0027(8) -0.0098(8)
C16 0.0212(11) 0.0285(11) 0.0202(10) -0.0044(8) -0.0013(8) -0.0136(9)
C17 0.0169(10) 0.0273(11) 0.0221(11) -0.0051(8) -0.0016(8) -0.0122(9)
C18 0.0139(10) 0.0299(11) 0.0151(10) -0.0009(8) -0.0026(8) -0.0085(9)
C19 0.0129(10) 0.0210(10) 0.0154(10) 0.0026(8) -0.0034(8) -0.0049(8)
C20 0.0181(10) 0.0248(11) 0.0207(11) 0.0036(8) -0.0039(8) -0.0031(9)
C21 0.0194(11) 0.0293(11) 0.0165(10) 0.0048(8) -0.0044(8) -0.0075(9)
C22 0.0136(9) 0.0144(9) 0.0168(10) 0.0044(7) -0.0028(8) -0.0055(8)
C23 0.0165(10) 0.0171(10) 0.0188(10) -0.0025(8) 0.0008(8) -0.0089(8)
C24 0.0223(11) 0.0295(11) 0.0175(10) -0.0019(8) 0.0009(8) -0.0135(9)
C25 0.0239(11) 0.0191(10) 0.0308(12) -0.0042(9) 0.0009(9) -0.0079(9)
C26 0.0243(11) 0.0142(9) 0.0188(10) -0.0011(8) -0.0029(8) -0.0095(8)
C27 0.0123(9) 0.0222(10) 0.0185(10) -0.0007(8) -0.0006(8) -0.0091(8)
C28 0.0202(11) 0.0230(11) 0.0244(11) -0.0028(9) 0.0001(9) -0.0075(9)
C29 0.0225(11) 0.0256(11) 0.0211(11) -0.0028(8) 0.0014(8) -0.0115(9)
B2 0.0166(11) 0.0161(11) 0.0170(11) -0.0028(8) -0.0022(9) -0.0112(9)
B1 0.0186(12) 0.0192(11) 0.0143(11) 0.0049(9) -0.0003(9) -0.0091(9)
C32 0.0231(12) 0.0354(13) 0.0331(13) 0.0053(10) -0.0121(10) -0.0045(10)
C33 0.0225(11) 0.0269(11) 0.0243(11) 0.0033(9) -0.0090(9) -0.0127(9)
C34 0.0291(12) 0.0214(11) 0.0347(13) -0.0054(9) 0.0003(10) -0.0126(9)
C35 0.0259(12) 0.0204(11) 0.0332(13) -0.0033(9) 0.0021(10) -0.0013(9)
C36 0.0477(14) 0.0288(12) 0.0187(11) 0.0061(9) -0.0088(10) -0.0193(11)
C37 0.0330(12) 0.0236(11) 0.0202(11) 0.0055(8) -0.0072(9) -0.0147(9)
C38 0.0201(11) 0.0201(10) 0.0245(11) -0.0019(8) 0.0032(8) -0.0090(9)
C39 0.0252(11) 0.0217(11) 0.0275(12) -0.0089(9) 0.0061(9) -0.0079(9)

loop_
_atom_type_symbol
_atom_type_description
_atom_type_scat_dispersion_real
_atom_type_scat_dispersion_imag
_atom_type_scat_source
C C 0.0033 0.0016 'International Tables Vol C Tables 4.2.6.8 and 6.1.1.4'
H H 0.0000 0.0000 'International Tables Vol C Tables 4.2.6.8 and 6.1.1.4'
N N 0.0061 0.0033 'International Tables Vol C Tables 4.2.6.8 and 6.1.1.4'
B B 0.0013 0.0007 'International Tables Vol C Tables 4.2.6.8 and 6.1.1.4'

loop_
_geom_angle_atom_site_label_1
_geom_angle_atom_site_label_2
_geom_angle_atom_site_label_3
_geom_angle
_geom_angle_site_symmetry_1
_geom_angle_site_symmetry_3
_geom_angle_publ_flag
C5 N1 B2 95.19(14) . . ?
C5 N1 C4 130.01(14) . . ?
B2 N1 C4 134.49(16) . . ?
C7 N2 C6 125.14(14) . . ?
C7 N2 C19 122.33(14) . . ?
C6 N2 C19 111.72(14) . . ?
C5 N3 C14 123.92(16) . . ?
B1 N4 C32 126.90(17) . . ?
B1 N4 C33 121.94(16) . . ?
C32 N4 C33 111.10(16) . . ?
B1 N5 C34 122.46(16) . . ?
B1 N5 C35 126.87(17) . . ?
C34 N5 C35 110.66(15) . . ?
C2 C1 C36 111.21(18) . . ?
C2 C1 H55 109.4 . . ?
C36 C1 H55 109.4 . . ?
C2 C1 H1 109.4 . . ?
C36 C1 H1 109.4 . . ?
H55 C1 H1 108.0 . . ?
C1 C2 C3 111.53(18) . . ?
C1 C2 H56 109.3 . . ?
C3 C2 H56 109.3 . . ?
C1 C2 H57 109.3 . . ?
C3 C2 H57 109.3 . . ?
H56 C2 H57 108.0 . . ?
C2 C3 C4 111.09(16) . . ?
C2 C3 H58 109.4 . . ?
C4 C3 H58 109.4 . . ?
C2 C3 H59 109.4 . . ?
C4 C3 H59 109.4 . . ?
H58 C3 H59 108.0 . . ?
N1 C4 C37 112.33(15) . . ?
N1 C4 C3 110.82(15) . . ?
C37 C4 C3 110.34(16) . . ?
N1 C4 H50 107.7 . . ?
C37 C4 H50 107.7 . . ?
C3 C4 H50 107.7 . . ?
N3 C5 N1 136.94(16) . . ?
N3 C5 C6 130.75(17) . . ?
N1 C5 C6 92.31(13) . . ?
N2 C6 C5 120.12(14) . . ?
N2 C6 C15 101.53(14) . . ?
C5 C6 C15 109.08(13) . . ?
N2 C6 B2 125.94(15) . . ?
C5 C6 B2 82.85(13) . . ?
C15 C6 B2 116.75(14) . . ?
C22 C7 C8 118.03(16) . . ?
C22 C7 N2 122.53(15) . . ?
C8 C7 N2 119.44(15) . . ?
C9 C8 C7 119.62(16) . . ?
C9 C8 C27 116.23(16) . . ?
C7 C8 C27 124.10(16) . . ?
C10 C9 C8 121.85(17) . . ?
C10 C9 H28 119.1 . . ?
C8 C9 H28 119.1 . . ?
C26 C10 C9 118.59(18) . . ?
C26 C10 H2 120.7 . . ?
C9 C10 H2 120.7 . . ?
C39 C11 C12 110.76(16) . . ?
C39 C11 H3 109.5 . . ?
C12 C11 H3 109.5 . . ?
C39 C11 H4 109.5 . . ?
C12 C11 H4 109.5 . . ?
H3 C11 H4 108.1 . . ?
C13 C12 C11 111.45(16) . . ?
C13 C12 H6 109.3 . . ?
C11 C12 H6 109.3 . . ?
C13 C12 H5 109.3 . . ?
C11 C12 H5 109.3 . . ?
H6 C12 H5 108.0 . . ?
C12 C13 C14 111.27(15) . . ?
C12 C13 H7 109.4 . . ?
C14 C13 H7 109.4 . . ?
C12 C13 H65 109.4 . . ?
C14 C13 H65 109.4 . . ?
H7 C13 H65 108.0 . . ?
N3 C14 C13 111.46(15) . . ?
N3 C14 C38 107.77(15) . . ?
C13 C14 C38 108.79(15) . . ?
N3 C14 H64 109.6 . . ?
C13 C14 H64 109.6 . . ?
C38 C14 H64 109.6 . . ?
C16 C15 C18 110.85(15) . . ?
C16 C15 C17 108.66(15) . . ?
C18 C15 C17 110.91(15) . . ?
C16 C15 C6 111.07(14) . . ?
C18 C15 C6 100.61(14) . . ?
C17 C15 C6 114.57(14) . . ?
C15 C16 H9 109.5 . . ?
C15 C16 H8 109.5 . . ?
H9 C16 H8 109.5 . . ?
C15 C16 H10 109.5 . . ?
H9 C16 H10 109.5 . . ?
H8 C16 H10 109.5 . . ?
C15 C17 H12 109.5 . . ?
C15 C17 H11 109.5 . . ?
H12 C17 H11 109.5 . . ?
C15 C17 H13 109.5 . . ?
H12 C17 H13 109.5 . . ?
H11 C17 H13 109.5 . . ?
C15 C18 C19 107.86(15) . . ?
C15 C18 H37 110.1 . . ?
C19 C18 H37 110.1 . . ?
C15 C18 H14 110.1 . . ?
C19 C18 H14 110.1 . . ?
H37 C18 H14 108.4 . . ?
N2 C19 C21 111.76(14) . . ?
N2 C19 C20 113.43(15) . . ?
C21 C19 C20 107.56(15) . . ?
N2 C19 C18 101.96(14) . . ?
C21 C19 C18 112.68(15) . . ?
C20 C19 C18 109.49(15) . . ?
C19 C20 H17 109.5 . . ?
C19 C20 H16 109.5 . . ?
H17 C20 H16 109.5 . . ?
C19 C20 H15 109.5 . . ?
H17 C20 H15 109.5 . . ?
H16 C20 H15 109.5 . . ?
C19 C21 H18 109.5 . . ?
C19 C21 H19 109.5 . . ?
H18 C21 H19 109.5 . . ?
C19 C21 H20 109.5 . . ?
H18 C21 H20 109.5 . . ?
H19 C21 H20 109.5 . . ?
C26 C22 C7 119.51(16) . . ?
C26 C22 C23 116.26(16) . . ?
C7 C22 C23 124.20(16) . . ?
C22 C23 C24 110.49(15) . . ?
C22 C23 C25 112.00(15) . . ?
C24 C23 C25 109.76(15) . . ?
C22 C23 H27 108.2 . . ?
C24 C23 H27 108.2 . . ?
C25 C23 H27 108.2 . . ?
C23 C24 H22 109.5 . . ?
C23 C24 H23 109.5 . . ?
H22 C24 H23 109.5 . . ?
C23 C24 H21 109.5 . . ?
H22 C24 H21 109.5 . . ?
H23 C24 H21 109.5 . . ?
C23 C25 H26 109.5 . . ?
C23 C25 H25 109.5 . . ?
H26 C25 H25 109.5 . . ?
C23 C25 H24 109.5 . . ?
H26 C25 H24 109.5 . . ?
H25 C25 H24 109.5 . . ?
C10 C26 C22 122.39(17) . . ?
C10 C26 H36 118.8 . . ?
C22 C26 H36 118.8 . . ?
C8 C27 C29 112.85(15) . . ?
C8 C27 C28 110.71(15) . . ?
C29 C27 C28 109.13(15) . . ?
C8 C27 H29 108.0 . . ?
C29 C27 H29 108.0 . . ?
C28 C27 H29 108.0 . . ?
C27 C28 H32 109.5 . . ?
C27 C28 H30 109.5 . . ?
H32 C28 H30 109.5 . . ?
C27 C28 H31 109.5 . . ?
H32 C28 H31 109.5 . . ?
H30 C28 H31 109.5 . . ?
C27 C29 H33 109.5 . . ?
C27 C29 H34 109.5 . . ?
H33 C29 H34 109.5 . . ?
C27 C29 H35 109.5 . . ?
H33 C29 H35 109.5 . . ?
H34 C29 H35 109.5 . . ?
N1 B2 C6 88.76(14) . . ?
N1 B2 B1 128.76(17) . . ?
C6 B2 B1 142.48(16) . . ?
N4 B1 N5 122.50(18) . . ?
N4 B1 B2 117.46(16) . . ?
N5 B1 B2 120.05(17) . . ?
N4 C32 H38 109.5 . . ?
N4 C32 H40 109.5 . . ?
H38 C32 H40 109.5 . . ?
N4 C32 H39 109.5 . . ?
H38 C32 H39 109.5 . . ?
H40 C32 H39 109.5 . . ?
N4 C33 H41 109.5 . . ?
N4 C33 H42 109.5 . . ?
H41 C33 H42 109.5 . . ?
N4 C33 H43 109.5 . . ?
H41 C33 H43 109.5 . . ?
H42 C33 H43 109.5 . . ?
N5 C34 H45 109.5 . . ?
N5 C34 H46 109.5 . . ?
H45 C34 H46 109.5 . . ?
N5 C34 H44 109.5 . . ?
H45 C34 H44 109.5 . . ?
H46 C34 H44 109.5 . . ?
N5 C35 H47 109.5 . . ?
N5 C35 H49 109.5 . . ?
H47 C35 H49 109.5 . . ?
N5 C35 H48 109.5 . . ?
H47 C35 H48 109.5 . . ?
H49 C35 H48 109.5 . . ?
C1 C36 C37 111.88(17) . . ?
C1 C36 H54 109.2 . . ?
C37 C36 H54 109.2 . . ?
C1 C36 H53 109.2 . . ?
C37 C36 H53 109.2 . . ?
H54 C36 H53 107.9 . . ?
C4 C37 C36 110.41(16) . . ?
C4 C37 H51 109.6 . . ?
C36 C37 H51 109.6 . . ?
C4 C37 H52 109.6 . . ?
C36 C37 H52 109.6 . . ?
H51 C37 H52 108.1 . . ?
C39 C38 C14 112.14(16) . . ?
C39 C38 H61 109.2 . . ?
C14 C38 H61 109.2 . . ?
C39 C38 H60 109.2 . . ?
C14 C38 H60 109.2 . . ?
H61 C38 H60 107.9 . . ?
C38 C39 C11 110.96(16) . . ?
C38 C39 H62 109.4 . . ?
C11 C39 H62 109.4 . . ?
C38 C39 H63 109.4 . . ?
C11 C39 H63 109.4 . . ?
H62 C39 H63 108.0 . . ?

loop_
_geom_bond_atom_site_label_1
_geom_bond_atom_site_label_2
_geom_bond_distance
_geom_bond_site_symmetry_2
_geom_bond_publ_flag
N1 C5 1.424(2) . ?
N1 B2 1.435(2) . ?
N1 C4 1.466(2) . ?
N2 C7 1.439(2) . ?
N2 C6 1.464(2) . ?
N2 C19 1.494(2) . ?
N3 C5 1.266(2) . ?
N3 C14 1.464(2) . ?
N4 B1 1.421(3) . ?
N4 C32 1.452(2) . ?
N4 C33 1.452(2) . ?
N5 B1 1.430(3) . ?
N5 C34 1.451(3) . ?
N5 C35 1.452(2) . ?
C1 C2 1.512(3) . ?
C1 C36 1.523(3) . ?
C1 H55 0.9700 . ?
C1 H1 0.9700 . ?
C2 C3 1.522(3) . ?
C2 H56 0.9700 . ?
C2 H57 0.9700 . ?
C3 C4 1.527(3) . ?
C3 H58 0.9700 . ?
C3 H59 0.9700 . ?
C4 C37 1.519(3) . ?
C4 H50 0.9800 . ?
C5 C6 1.556(2) . ?
C6 C15 1.566(2) . ?
C6 B2 1.634(3) . ?
C7 C22 1.420(2) . ?
C7 C8 1.422(2) . ?
C8 C9 1.393(3) . ?
C8 C27 1.522(2) . ?
C9 C10 1.379(3) . ?
C9 H28 0.9300 . ?
C10 C26 1.375(3) . ?
C10 H2 0.9300 . ?
C11 C39 1.522(3) . ?
C11 C12 1.526(3) . ?
C11 H3 0.9700 . ?
C11 H4 0.9700 . ?
C12 C13 1.523(2) . ?
C12 H6 0.9700 . ?
C12 H5 0.9700 . ?
C13 C14 1.527(2) . ?
C13 H7 0.9700 . ?
C13 H65 0.9700 . ?
C14 C38 1.532(2) . ?
C14 H64 0.9800 . ?
C15 C16 1.531(2) . ?
C15 C18 1.532(3) . ?
C15 C17 1.533(2) . ?
C16 H9 0.9600 . ?
C16 H8 0.9600 . ?
C16 H10 0.9600 . ?
C17 H12 0.9600 . ?
C17 H11 0.9600 . ?
C17 H13 0.9600 . ?
C18 C19 1.544(3) . ?
C18 H37 0.9700 . ?
C18 H14 0.9700 . ?
C19 C21 1.525(2) . ?
C19 C20 1.529(2) . ?
C20 H17 0.9600 . ?
C20 H16 0.9600 . ?
C20 H15 0.9600 . ?
C21 H18 0.9600 . ?
C21 H19 0.9600 . ?
C21 H20 0.9600 . ?
C22 C26 1.388(3) . ?
C22 C23 1.525(2) . ?
C23 C24 1.528(3) . ?
C23 C25 1.533(3) . ?
C23 H27 0.9800 . ?
C24 H22 0.9600 . ?
C24 H23 0.9600 . ?
C24 H21 0.9600 . ?
C25 H26 0.9600 . ?
C25 H25 0.9600 . ?
C25 H24 0.9600 . ?
C26 H36 0.9300 . ?
C27 C29 1.529(3) . ?
C27 C28 1.533(3) . ?
C27 H29 0.9800 . ?
C28 H32 0.9600 . ?
C28 H30 0.9600 . ?
C28 H31 0.9600 . ?
C29 H33 0.9600 . ?
C29 H34 0.9600 . ?
C29 H35 0.9600 . ?
B2 B1 1.723(3) . ?
C32 H38 0.9600 . ?
C32 H40 0.9600 . ?
C32 H39 0.9600 . ?
C33 H41 0.9600 . ?
C33 H42 0.9600 . ?
C33 H43 0.9600 . ?
C34 H45 0.9600 . ?
C34 H46 0.9600 . ?
C34 H44 0.9600 . ?
C35 H47 0.9600 . ?
C35 H49 0.9600 . ?
C35 H48 0.9600 . ?
C36 C37 1.527(3) . ?
C36 H54 0.9700 . ?
C36 H53 0.9700 . ?
C37 H51 0.9700 . ?
C37 H52 0.9700 . ?
C38 C39 1.519(3) . ?
C38 H61 0.9700 . ?
C38 H60 0.9700 . ?
C39 H62 0.9700 . ?
C39 H63 0.9700 . ?

loop_
_geom_torsion_atom_site_label_1
_geom_torsion_atom_site_label_2
_geom_torsion_atom_site_label_3
_geom_torsion_atom_site_label_4
_geom_torsion
_geom_torsion_site_symmetry_1
_geom_torsion_site_symmetry_2
_geom_torsion_site_symmetry_3
_geom_torsion_site_symmetry_4
_geom_torsion_publ_flag
C36 C1 C2 C3 -54.1(3) . . . . ?
C1 C2 C3 C4 56.0(3) . . . . ?
C5 N1 C4 C37 114.3(2) . . . . ?
B2 N1 C4 C37 -73.9(2) . . . . ?
C5 N1 C4 C3 -121.82(19) . . . . ?
B2 N1 C4 C3 50.1(3) . . . . ?
C2 C3 C4 N1 177.60(17) . . . . ?
C2 C3 C4 C37 -57.3(2) . . . . ?
C14 N3 C5 N1 -3.7(3) . . . . ?
C14 N3 C5 C6 175.16(16) . . . . ?
B2 N1 C5 N3 171.4(2) . . . . ?
C4 N1 C5 N3 -14.4(3) . . . . ?
B2 N1 C5 C6 -7.70(14) . . . . ?
C4 N1 C5 C6 166.50(17) . . . . ?
C7 N2 C6 C5 -83.6(2) . . . . ?
C19 N2 C6 C5 86.23(18) . . . . ?
C7 N2 C6 C15 156.10(15) . . . . ?
C19 N2 C6 C15 -34.04(16) . . . . ?
C7 N2 C6 B2 20.4(3) . . . . ?
C19 N2 C6 B2 -169.70(15) . . . . ?
N3 C5 C6 N2 -44.8(3) . . . . ?
N1 C5 C6 N2 134.46(16) . . . . ?
N3 C5 C6 C15 71.7(2) . . . . ?
N1 C5 C6 C15 -109.10(15) . . . . ?
N3 C5 C6 B2 -172.4(2) . . . . ?
N1 C5 C6 B2 6.79(12) . . . . ?
C6 N2 C7 C22 81.3(2) . . . . ?
C19 N2 C7 C22 -87.6(2) . . . . ?
C6 N2 C7 C8 -99.4(2) . . . . ?
C19 N2 C7 C8 91.8(2) . . . . ?
C22 C7 C8 C9 1.6(3) . . . . ?
N2 C7 C8 C9 -177.80(16) . . . . ?
C22 C7 C8 C27 -175.63(16) . . . . ?
N2 C7 C8 C27 5.0(3) . . . . ?
C7 C8 C9 C10 -1.5(3) . . . . ?
C27 C8 C9 C10 175.97(17) . . . . ?
C8 C9 C10 C26 0.1(3) . . . . ?
C39 C11 C12 C13 55.1(2) . . . . ?
C11 C12 C13 C14 -57.2(2) . . . . ?
C5 N3 C14 C13 91.2(2) . . . . ?
C5 N3 C14 C38 -149.48(17) . . . . ?
C12 C13 C14 N3 175.73(15) . . . . ?
C12 C13 C14 C38 57.0(2) . . . . ?
N2 C6 C15 C16 -78.04(17) . . . . ?
C5 C6 C15 C16 154.18(15) . . . . ?
B2 C6 C15 C16 62.6(2) . . . . ?
N2 C6 C15 C18 39.36(15) . . . . ?
C5 C6 C15 C18 -88.41(16) . . . . ?
B2 C6 C15 C18 -179.95(15) . . . . ?
N2 C6 C15 C17 158.37(15) . . . . ?
C5 C6 C15 C17 30.6(2) . . . . ?
B2 C6 C15 C17 -60.9(2) . . . . ?
C16 C15 C18 C19 84.64(18) . . . . ?
C17 C15 C18 C19 -154.56(14) . . . . ?
C6 C15 C18 C19 -32.93(17) . . . . ?
C7 N2 C19 C21 -55.7(2) . . . . ?
C6 N2 C19 C21 134.09(15) . . . . ?
C7 N2 C19 C20 66.1(2) . . . . ?
C6 N2 C19 C20 -104.11(17) . . . . ?
C7 N2 C19 C18 -176.31(15) . . . . ?
C6 N2 C19 C18 13.50(17) . . . . ?
C15 C18 C19 N2 13.48(17) . . . . ?
C15 C18 C19 C21 -106.47(17) . . . . ?
C15 C18 C19 C20 133.88(15) . . . . ?
C8 C7 C22 C26 -0.4(3) . . . . ?
N2 C7 C22 C26 178.99(16) . . . . ?
C8 C7 C22 C23 177.27(16) . . . . ?
N2 C7 C22 C23 -3.4(3) . . . . ?
C26 C22 C23 C24 67.3(2) . . . . ?
C7 C22 C23 C24 -110.4(2) . . . . ?
C26 C22 C23 C25 -55.4(2) . . . . ?
C7 C22 C23 C25 126.94(19) . . . . ?
C9 C10 C26 C22 1.2(3) . . . . ?
C7 C22 C26 C10 -1.1(3) . . . . ?
C23 C22 C26 C10 -178.88(17) . . . . ?
C9 C8 C27 C29 59.9(2) . . . . ?
C7 C8 C27 C29 -122.82(19) . . . . ?
C9 C8 C27 C28 -62.8(2) . . . . ?
C7 C8 C27 C28 114.53(19) . . . . ?
C5 N1 B2 C6 7.33(13) . . . . ?
C4 N1 B2 C6 -166.45(18) . . . . ?
C5 N1 B2 B1 -173.08(18) . . . . ?
C4 N1 B2 B1 13.2(3) . . . . ?
N2 C6 B2 N1 -128.99(16) . . . . ?
C5 C6 B2 N1 -6.73(12) . . . . ?
C15 C6 B2 N1 101.08(15) . . . . ?
N2 C6 B2 B1 51.5(3) . . . . ?
C5 C6 B2 B1 173.8(2) . . . . ?
C15 C6 B2 B1 -78.4(3) . . . . ?
C32 N4 B1 N5 14.7(3) . . . . ?
C33 N4 B1 N5 -162.15(17) . . . . ?
C32 N4 B1 B2 -165.37(17) . . . . ?
C33 N4 B1 B2 17.8(3) . . . . ?
C34 N5 B1 N4 -157.67(18) . . . . ?
C35 N5 B1 N4 23.1(3) . . . . ?
C34 N5 B1 B2 22.4(3) . . . . ?
C35 N5 B1 B2 -156.83(18) . . . . ?
N1 B2 B1 N4 77.6(2) . . . . ?
C6 B2 B1 N4 -103.0(3) . . . . ?
N1 B2 B1 N5 -102.5(2) . . . . ?
C6 B2 B1 N5 76.9(3) . . . . ?
C2 C1 C36 C37 54.4(3) . . . . ?
N1 C4 C37 C36 -178.77(16) . . . . ?
C3 C4 C37 C36 57.0(2) . . . . ?
C1 C36 C37 C4 -56.0(2) . . . . ?
N3 C14 C38 C39 -178.27(16) . . . . ?
C13 C14 C38 C39 -57.3(2) . . . . ?
C14 C38 C39 C11 56.8(2) . . . . ?
C12 C11 C39 C38 -54.6(2) . . . . ?
